data_7113697
loop_
_publ_author_name
'Wiacek, Robert J.'
'Macdonald, Charles L. B.'
'Jones, Jamie N.'
'Pietryga, Jeffrey M.'
'Cowley, Alan H.'

_publ_section_title
;
 The contrasting behaviour of bridged amido-cyclopentadienyl (constrained
 geometry) group 15 chlorides and cations derived therefrom
;
_journal_coden_ASTM CHCOFS
_journal_issue 3
_journal_name_full
;
 Chemical Communications (Cambridge, United Kingdom)
;
_journal_page_first 430
_journal_page_last 431
_journal_paper_doi 10.1039/b211591c
_journal_year 2003
_chemical_formula_moiety 'C15 H27 Cl N Sb Si'
_chemical_formula_sum 'C15 H27 Cl N Sb Si'
_chemical_formula_weight 406.67
_chemical_name_common '(CGC)antimony chloride'
_chemical_name_systematic
;
t-butyl(dimetyl(tetra-methylcyclopentadienyl)silyl)amido antimony chloride
;
_space_group_IT_number 14
_symmetry_cell_setting monoclinic
_symmetry_space_group_name_Hall '-P 2yn'
_symmetry_space_group_name_H-M 'P 1 21/n 1'
_atom_sites_solution_hydrogens geom
_atom_sites_solution_primary direct
_atom_sites_solution_secondary difmap
_audit_creation_method SHELXL-97
_cell_angle_alpha 90.000(5)
_cell_angle_beta 95.488(5)
_cell_angle_gamma 90.000(5)
_cell_formula_units_Z 4
_cell_length_a 8.146(5)
_cell_length_b 24.618(5)
_cell_length_c 8.984(5)
_cell_measurement_reflns_used all
_cell_measurement_temperature 153(2)
_cell_measurement_theta_max 30.45
_cell_measurement_theta_min 3.01
_cell_volume 1793.4(15)
_computing_cell_refinement Denzo-SMN
_computing_data_collection 'Collect software, Nonius B.V. 1998'
_computing_data_reduction Scalepack
_computing_molecular_graphics 'Ortep-3 for Windows (Farrugia, 1997)'
_computing_publication_material 'WinGX publication routines (Farrugia, 1999)'
_computing_structure_refinement 'SHELXL-97 (Sheldrick, 1997)'
_computing_structure_solution 'SHELXS-97 (Sheldrick, 1997)'
_diffrn_ambient_temperature 153(2)
_diffrn_measured_fraction_theta_full 0.890
_diffrn_measured_fraction_theta_max 0.890
_diffrn_radiation_monochromator graphite
_diffrn_radiation_source 'fine-focus sealed tube'
_diffrn_radiation_type MoK\a
_diffrn_radiation_wavelength 0.71069
_diffrn_reflns_av_R_equivalents 0.0672
_diffrn_reflns_av_sigmaI/netI 0.0477
_diffrn_reflns_limit_h_max 10
_diffrn_reflns_limit_h_min -11
_diffrn_reflns_limit_k_max 25
_diffrn_reflns_limit_k_min -34
_diffrn_reflns_limit_l_max 12
_diffrn_reflns_limit_l_min -9
_diffrn_reflns_number 19298
_diffrn_reflns_theta_full 30.45
_diffrn_reflns_theta_max 30.45
_diffrn_reflns_theta_min 3.01
_exptl_absorpt_coefficient_mu 1.744
_exptl_absorpt_correction_T_max 0.7218
_exptl_absorpt_correction_T_min 0.7218
_exptl_absorpt_correction_type none
_exptl_crystal_colour yellow
_exptl_crystal_density_diffrn 1.506
_exptl_crystal_density_method 'not measured'
_exptl_crystal_description prism
_exptl_crystal_F_000 824
_exptl_crystal_size_max 0.20
_exptl_crystal_size_mid 0.20
_exptl_crystal_size_min 0.20
_refine_diff_density_max 0.803
_refine_diff_density_min -1.265
_refine_diff_density_rms 0.122
_refine_ls_extinction_method none
_refine_ls_goodness_of_fit_ref 1.063
_refine_ls_hydrogen_treatment mixed
_refine_ls_matrix_type full
_refine_ls_number_parameters 280
_refine_ls_number_reflns 4856
_refine_ls_number_restraints 0
_refine_ls_restrained_S_all 1.063
_refine_ls_R_factor_all 0.0511
_refine_ls_R_factor_gt 0.0329
_refine_ls_shift/su_max 0.002
_refine_ls_shift/su_mean 0.000
_refine_ls_structure_factor_coef Fsqd
_refine_ls_weighting_details 'calc w=1/[\s^2^(Fo^2^)+(0.0415P)^2^+0.3861P] where P=(Fo^2^+2Fc^2^)/3'
_refine_ls_weighting_scheme calc
_refine_ls_wR_factor_gt 0.0742
_refine_ls_wR_factor_ref 0.0826
_reflns_number_gt 3895
_reflns_number_total 4856
_reflns_threshold_expression >2sigma(I)
_cod_duplicate_entry 7103966
_cod_data_source_file b211591c.txt
_cod_data_source_block shelx
_cod_original_sg_symbol_H-M 'P 21/n'
_cod_database_code 7113697

loop_
_symmetry_equiv_pos_as_xyz
'x, y, z'
'-x+1/2, y+1/2, -z+1/2'
'-x, -y, -z'
'x-1/2, -y-1/2, z-1/2'

loop_
_atom_site_label
_atom_site_type_symbol
_atom_site_fract_x
_atom_site_fract_y
_atom_site_fract_z
_atom_site_U_iso_or_equiv
_atom_site_adp_type
_atom_site_occupancy
_atom_site_symmetry_multiplicity
_atom_site_calc_flag
C1 C 0.3346(3) 0.43362(9) 0.6761(3) 0.0214(5) Uani 1 1 d
C2 C 0.2814(3) 0.48554(10) 0.6358(3) 0.0250(5) Uani 1 1 d
C3 C 0.2416(3) 0.51546(10) 0.7661(3) 0.0273(5) Uani 1 1 d
C4 C 0.2643(3) 0.48233(10) 0.8892(3) 0.0278(5) Uani 1 1 d
C5 C 0.3173(3) 0.42878(9) 0.8407(3) 0.0230(5) Uani 1 1 d
C6 C 0.2594(4) 0.50908(13) 0.4805(3) 0.0352(7) Uani 1 1 d
C7 C 0.1788(5) 0.57294(12) 0.7601(4) 0.0412(7) Uani 1 1 d
C8 C 0.2400(5) 0.49546(13) 1.0486(3) 0.0377(7) Uani 1 1 d
C9 C 0.4314(4) 0.39384(11) 0.9442(3) 0.0288(6) Uani 1 1 d
C10 C 0.5731(4) 0.33883(12) 0.6122(4) 0.0310(6) Uani 1 1 d
C11 C 0.3420(4) 0.38089(12) 0.3632(3) 0.0339(7) Uani 1 1 d
C12 C 0.1509(3) 0.27637(10) 0.6092(3) 0.0238(5) Uani 1 1 d
C13 C 0.1951(4) 0.25968(12) 0.4547(3) 0.0331(6) Uani 1 1 d
C14 C -0.0355(4) 0.27214(12) 0.6124(3) 0.0324(6) Uani 1 1 d
C15 C 0.2377(4) 0.23845(12) 0.7261(4) 0.0342(6) Uani 1 1 d
N1 N 0.2054(2) 0.33342(7) 0.6418(2) 0.0208(4) Uani 1 1 d
Si1 Si 0.36445(9) 0.36959(3) 0.56981(7) 0.02115(15) Uani 1 1 d
Cl1 Cl 0.06838(10) 0.33330(3) 0.99314(7) 0.03772(17) Uani 1 1 d
Sb1 Sb 0.08188(2) 0.386289(6) 0.765180(17) 0.02338(7) Uani 1 1 d
H6A H 0.145(7) 0.504(2) 0.434(6) 0.117(19) Uiso 1 1 d
H6B H 0.291(6) 0.541(2) 0.477(6) 0.108(18) Uiso 1 1 d
H6C H 0.314(6) 0.490(2) 0.414(5) 0.096(16) Uiso 1 1 d
H7A H 0.148(5) 0.5843(17) 0.848(5) 0.069(12) Uiso 1 1 d
H7B H 0.083(5) 0.5791(16) 0.683(5) 0.071(12) Uiso 1 1 d
H7C H 0.253(5) 0.5973(17) 0.729(5) 0.063(12) Uiso 1 1 d
H8A H 0.342(5) 0.4983(15) 1.103(4) 0.059(11) Uiso 1 1 d
H8B H 0.158(4) 0.4695(14) 1.084(4) 0.047(9) Uiso 1 1 d
H8C H 0.194(4) 0.5311(15) 1.056(4) 0.056(10) Uiso 1 1 d
H9A H 0.543(4) 0.4077(12) 0.952(3) 0.034(8) Uiso 1 1 d
H9B H 0.393(4) 0.3934(11) 1.041(4) 0.035(8) Uiso 1 1 d
H9C H 0.439(4) 0.3544(13) 0.907(3) 0.043(9) Uiso 1 1 d
H10A H 0.577(5) 0.3044(16) 0.573(4) 0.065(11) Uiso 1 1 d
H10B H 0.612(5) 0.3372(14) 0.708(5) 0.063(11) Uiso 1 1 d
H10C H 0.651(5) 0.3617(17) 0.568(4) 0.063(11) Uiso 1 1 d
H11A H 0.416(4) 0.4111(13) 0.333(3) 0.037(8) Uiso 1 1 d
H11B H 0.242(5) 0.3924(12) 0.319(4) 0.043(10) Uiso 1 1 d
H11C H 0.361(4) 0.3459(14) 0.305(4) 0.055(10) Uiso 1 1 d
H91 H -0.074(4) 0.2379(12) 0.587(3) 0.036(8) Uiso 1 1 d
H92 H -0.075(4) 0.2818(15) 0.712(4) 0.054(11) Uiso 1 1 d
H93 H -0.092(4) 0.2986(14) 0.536(4) 0.051(10) Uiso 1 1 d
H101 H 0.205(4) 0.2023(14) 0.704(4) 0.047(9) Uiso 1 1 d
H102 H 0.204(4) 0.2444(13) 0.822(4) 0.049(10) Uiso 1 1 d
H103 H 0.356(5) 0.2383(12) 0.720(3) 0.042(9) Uiso 1 1 d
H111 H 0.311(4) 0.2626(11) 0.449(3) 0.031(8) Uiso 1 1 d
H112 H 0.142(4) 0.2793(13) 0.378(4) 0.049(10) Uiso 1 1 d
H113 H 0.165(4) 0.2219(15) 0.436(4) 0.051(10) Uiso 1 1 d

loop_
_atom_site_aniso_label
_atom_site_aniso_U_11
_atom_site_aniso_U_22
_atom_site_aniso_U_33
_atom_site_aniso_U_23
_atom_site_aniso_U_13
_atom_site_aniso_U_12
C1 0.0223(12) 0.0225(12) 0.0196(11) 0.0024(9) 0.0029(9) -0.0012(9)
C2 0.0257(13) 0.0226(12) 0.0267(12) 0.0048(10) 0.0019(10) -0.0001(10)
C3 0.0267(14) 0.0201(12) 0.0355(14) -0.0032(10) 0.0047(11) -0.0012(10)
C4 0.0323(15) 0.0243(12) 0.0274(13) -0.0032(10) 0.0066(10) -0.0051(11)
C5 0.0283(13) 0.0195(11) 0.0215(11) 0.0012(9) 0.0044(9) -0.0048(10)
C6 0.0447(19) 0.0287(15) 0.0325(15) 0.0124(12) 0.0051(13) 0.0045(13)
C7 0.049(2) 0.0213(14) 0.054(2) -0.0030(13) 0.0100(17) 0.0044(14)
C8 0.051(2) 0.0318(16) 0.0316(15) -0.0096(12) 0.0115(14) -0.0067(14)
C9 0.0326(16) 0.0300(14) 0.0229(13) 0.0042(10) -0.0017(11) -0.0042(11)
C10 0.0278(15) 0.0302(15) 0.0356(15) 0.0045(12) 0.0054(12) 0.0045(12)
C11 0.0432(18) 0.0402(17) 0.0187(12) 0.0043(11) 0.0054(12) 0.0040(14)
C12 0.0248(13) 0.0210(12) 0.0246(12) -0.0049(9) -0.0020(10) 0.0003(9)
C13 0.0373(18) 0.0314(15) 0.0300(15) -0.0102(11) 0.0007(12) -0.0012(13)
C14 0.0291(15) 0.0306(15) 0.0371(16) -0.0078(12) 0.0013(12) -0.0055(12)
C15 0.0405(19) 0.0237(14) 0.0374(17) 0.0034(12) -0.0008(13) 0.0032(12)
N1 0.0230(11) 0.0188(9) 0.0204(9) -0.0031(7) 0.0010(8) 0.0022(8)
Si1 0.0235(4) 0.0227(3) 0.0175(3) 0.0015(2) 0.0032(3) 0.0034(3)
Cl1 0.0511(5) 0.0354(4) 0.0288(3) -0.0024(3) 0.0148(3) -0.0142(3)
Sb1 0.02279(11) 0.02244(11) 0.02513(10) -0.00435(6) 0.00345(7) 0.00211(6)

loop_
_atom_type_symbol
_atom_type_description
_atom_type_scat_dispersion_real
_atom_type_scat_dispersion_imag
_atom_type_scat_source
C C 0.0033 0.0016 'International Tables Vol C Tables 4.2.6.8 and 6.1.1.4'
H H 0.0000 0.0000 'International Tables Vol C Tables 4.2.6.8 and 6.1.1.4'
N N 0.0061 0.0033 'International Tables Vol C Tables 4.2.6.8 and 6.1.1.4'
Si Si 0.0817 0.0704 'International Tables Vol C Tables 4.2.6.8 and 6.1.1.4'
Cl Cl 0.1484 0.1585 'International Tables Vol C Tables 4.2.6.8 and 6.1.1.4'
Sb Sb -0.5866 1.5461 'International Tables Vol C Tables 4.2.6.8 and 6.1.1.4'

loop_
_geom_angle_atom_site_label_1
_geom_angle_atom_site_label_2
_geom_angle_atom_site_label_3
_geom_angle
C2 C1 C5 105.9(2)
C2 C1 Si1 134.12(19)
C5 C1 Si1 117.65(16)
C2 C1 Sb1 105.09(17)
C5 C1 Sb1 60.17(12)
Si1 C1 Sb1 85.62(9)
C1 C2 C3 110.3(2)
C1 C2 C6 127.1(2)
C3 C2 C6 122.5(2)
C4 C3 C2 109.0(2)
C4 C3 C7 127.4(3)
C2 C3 C7 123.5(3)
C3 C4 C5 108.4(2)
C3 C4 C8 128.4(2)
C5 C4 C8 123.2(2)
C4 C5 C1 106.2(2)
C4 C5 C9 120.5(2)
C1 C5 C9 122.5(2)
C4 C5 Sb1 104.03(17)
C1 C5 Sb1 84.08(14)
C9 C5 Sb1 112.25(17)
N1 C12 C13 109.9(2)
N1 C12 C14 109.8(2)
C13 C12 C14 108.7(2)
N1 C12 C15 109.3(2)
C13 C12 C15 109.1(2)
C14 C12 C15 110.0(2)
C12 N1 Si1 128.60(16)
C12 N1 Sb1 123.70(16)
Si1 N1 Sb1 107.35(10)
N1 Si1 C10 114.28(12)
N1 Si1 C11 115.97(13)
C10 Si1 C11 105.29(15)
N1 Si1 C1 95.94(10)
C10 Si1 C1 113.45(13)
C11 Si1 C1 112.11(12)
N1 Si1 Sb1 39.55(6)
C10 Si1 Sb1 131.25(10)
C11 Si1 Sb1 122.92(11)
C1 Si1 Sb1 56.72(8)
N1 Sb1 C5 90.59(9)
N1 Sb1 Cl1 100.34(6)
C5 Sb1 Cl1 95.85(6)
N1 Sb1 C1 70.54(8)
C5 Sb1 C1 35.75(8)
Cl1 Sb1 C1 127.46(6)
N1 Sb1 Si1 33.10(6)
C5 Sb1 Si1 64.20(7)
Cl1 Sb1 Si1 120.51(3)
C1 Sb1 Si1 37.66(6)

loop_
_geom_bond_atom_site_label_1
_geom_bond_atom_site_label_2
_geom_bond_distance
C1 C2 1.386(3)
C1 C5 1.504(3)
C1 Si1 1.871(2)
C1 Sb1 2.560(3)
C2 C3 1.446(4)
C2 C6 1.505(4)
C3 C4 1.372(4)
C3 C7 1.504(4)
C4 C5 1.466(3)
C4 C8 1.500(4)
C5 C9 1.518(4)
C5 Sb1 2.232(3)
C10 Si1 1.867(3)
C11 Si1 1.869(3)
C12 N1 1.493(3)
C12 C13 1.523(4)
C12 C14 1.525(4)
C12 C15 1.527(4)
N1 Si1 1.747(2)
N1 Sb1 2.037(2)
Si1 Sb1 3.0529(15)
Cl1 Sb1 2.4396(12)
